data_4103818
loop_
_publ_author_name
'Ana Z. Gonz\'alez'
'Jos\'e G. Rom\'an'
'Eyleen Alicea'
'Eda Canales'
'John A. Soderquist'

_publ_section_title
;
 Borabicyclo[3.3.2]decanes and the Stereoselective Asymmetric Synthesis of
 1,3-Diol Stereotriads from 1,3-Diborylpropenes
;
_journal_name_full 'Journal of the American Chemical Society'
_journal_page_first 1269
_journal_page_last 1273
_journal_paper_doi 10.1021/ja808360z
_journal_volume 131
_journal_year 2009
_chemical_formula_sum 'C19 H24 Cl N O2'
_chemical_formula_weight 333.84
_chemical_name_systematic
; 
 ? 
;
_space_group_IT_number 2
_symmetry_cell_setting triclinic
_symmetry_space_group_name_Hall '-P 1'
_symmetry_space_group_name_H-M 'P -1'
_atom_sites_solution_hydrogens geom
_atom_sites_solution_primary direct
_atom_sites_solution_secondary difmap
_audit_creation_method SHELXL-97
_cell_angle_alpha 107.84(3)
_cell_angle_beta 97.26(3)
_cell_angle_gamma 103.55(2)
_cell_formula_units_Z 2
_cell_length_a 7.3698(14)
_cell_length_b 9.719(3)
_cell_length_c 13.835(4)
_cell_measurement_temperature 298(2)
_cell_volume 895.8(5)
_computing_cell_refinement 'Bruker SMART'
_computing_data_collection 'Bruker SMART'
_computing_data_reduction 'Bruker SHELXTL'
_computing_molecular_graphics 'Bruker SHELXTL'
_computing_publication_material 'Bruker SHELXTL'
_computing_structure_refinement 'SHELXL-97 (Sheldrick, 1997)'
_computing_structure_solution 'SHELXS-97 (Sheldrick, 1990)'
_diffrn_ambient_temperature 298(2)
_diffrn_measured_fraction_theta_full 0.874
_diffrn_measured_fraction_theta_max 0.874
_diffrn_measurement_device_type 'CCD area detector'
_diffrn_measurement_method 'phi and omega scans'
_diffrn_radiation_monochromator graphite
_diffrn_radiation_source 'fine-focus sealed tube'
_diffrn_radiation_type MoK\a
_diffrn_radiation_wavelength 0.71073
_diffrn_reflns_av_R_equivalents 0.0122
_diffrn_reflns_av_sigmaI/netI 0.0152
_diffrn_reflns_limit_h_max 9
_diffrn_reflns_limit_h_min -9
_diffrn_reflns_limit_k_max 12
_diffrn_reflns_limit_k_min -7
_diffrn_reflns_limit_l_max 17
_diffrn_reflns_limit_l_min -18
_diffrn_reflns_number 5928
_diffrn_reflns_theta_full 27.65
_diffrn_reflns_theta_max 27.65
_diffrn_reflns_theta_min 2.30
_exptl_absorpt_coefficient_mu 0.222
_exptl_absorpt_correction_type none
_exptl_crystal_colour COLORLESS
_exptl_crystal_density_diffrn 1.238
_exptl_crystal_density_method 'not measured'
_exptl_crystal_description BLOCK
_exptl_crystal_F_000 356
_exptl_crystal_size_max 0.47
_exptl_crystal_size_mid 0.15
_exptl_crystal_size_min 0..13
_refine_diff_density_max 0.292
_refine_diff_density_min -0.274
_refine_diff_density_rms 0.051
_refine_ls_extinction_coef 0.094(7)
_refine_ls_extinction_expression Fc^*^=kFc[1+0.001xFc^2^\l^3^/sin(2\q)]^-1/4^
_refine_ls_extinction_method SHELXL
_refine_ls_goodness_of_fit_ref 1.031
_refine_ls_hydrogen_treatment mixed
_refine_ls_matrix_type full
_refine_ls_number_parameters 213
_refine_ls_number_reflns 3660
_refine_ls_number_restraints 0
_refine_ls_restrained_S_all 1.031
_refine_ls_R_factor_all 0.0485
_refine_ls_R_factor_gt 0.0414
_refine_ls_shift/su_max 0.000
_refine_ls_shift/su_mean 0.000
_refine_ls_structure_factor_coef Fsqd
_refine_ls_weighting_details 'calc w=1/[\s^2^(Fo^2^)+(0.0645P)^2^+0.2313P] where P=(Fo^2^+2Fc^2^)/3'
_refine_ls_weighting_scheme calc
_refine_ls_wR_factor_gt 0.1095
_refine_ls_wR_factor_ref 0.1153
_reflns_number_gt 3156
_reflns_number_total 3660
_reflns_threshold_expression >2sigma(I)
_cod_data_source_file ja808360z_si_002.cif
_cod_data_source_block js046
_cod_original_cell_volume 895.8(4)
_cod_database_code 4103818

loop_
_symmetry_equiv_pos_as_xyz
'x, y, z'
'-x, -y, -z'

loop_
_atom_site_label
_atom_site_type_symbol
_atom_site_fract_x
_atom_site_fract_y
_atom_site_fract_z
_atom_site_U_iso_or_equiv
_atom_site_adp_type
_atom_site_occupancy
_atom_site_symmetry_multiplicity
_atom_site_calc_flag
_atom_site_refinement_flags
C1 C 0.3339(3) 0.3624(2) 0.58789(16) 0.0675(5) Uani 1 1 d .
H1D H 0.3682 0.4015 0.5371 0.081 Uiso 1 1 calc R
H1E H 0.2176 0.2893 0.5739 0.081 Uiso 1 1 calc R
C2 C 0.4484(2) 0.40975(17) 0.67825(12) 0.0423(3) Uani 1 1 d .
H2 H 0.4090 0.3679 0.7269 0.051 Uiso 1 1 calc R
C3 C 0.63984(19) 0.52703(15) 0.71053(10) 0.0340(3) Uani 1 1 d .
H3 H 0.6556 0.5616 0.6518 0.041 Uiso 1 1 calc R
C4 C 0.80584(19) 0.45918(16) 0.72871(11) 0.0346(3) Uani 1 1 d .
H4 H 0.9270 0.5379 0.7441 0.042 Uiso 1 1 calc R
C5 C 0.64762(19) 0.66904(15) 0.80478(11) 0.0342(3) Uani 1 1 d .
C6 C 0.4883(2) 0.73730(19) 0.77930(14) 0.0477(4) Uani 1 1 d .
H6A H 0.3664 0.6666 0.7697 0.072 Uiso 1 1 calc R
H6B H 0.4974 0.7593 0.7167 0.072 Uiso 1 1 calc R
H6C H 0.5013 0.8287 0.8355 0.072 Uiso 1 1 calc R
C7 C 0.8009(2) 0.32775(17) 0.63304(12) 0.0404(3) Uani 1 1 d .
C8 C 0.8293(3) 0.3509(2) 0.54196(13) 0.0546(4) Uani 1 1 d .
H8 H 0.8524 0.4477 0.5390 0.066 Uiso 1 1 calc R
C9 C 0.8236(3) 0.2299(3) 0.45404(15) 0.0720(6) Uani 1 1 d .
H9 H 0.8417 0.2461 0.3926 0.086 Uiso 1 1 calc R
C10 C 0.7913(4) 0.0876(3) 0.45821(18) 0.0816(7) Uani 1 1 d .
H10 H 0.7876 0.0071 0.3997 0.098 Uiso 1 1 calc R
C11 C 0.7647(5) 0.0643(3) 0.5476(2) 0.0903(8) Uani 1 1 d .
H11 H 0.7428 -0.0326 0.5501 0.108 Uiso 1 1 calc R
C12 C 0.7697(3) 0.1835(2) 0.63554(16) 0.0644(5) Uani 1 1 d .
H12 H 0.7519 0.1658 0.6965 0.077 Uiso 1 1 calc R
C13 C 0.8447(2) 0.78471(15) 0.83711(11) 0.0339(3) Uani 1 1 d .
C14 C 0.9865(2) 0.79233(16) 0.91704(12) 0.0380(3) Uani 1 1 d .
H14 H 0.9609 0.7261 0.9532 0.046 Uiso 1 1 calc R
C15 C 1.1641(2) 0.89642(17) 0.94349(12) 0.0397(3) Uani 1 1 d .
H15 H 1.2573 0.8991 0.9966 0.048 Uiso 1 1 calc R
C16 C 1.2041(2) 0.99665(16) 0.89139(11) 0.0379(3) Uani 1 1 d .
C17 C 1.0668(2) 0.99149(18) 0.81153(13) 0.0474(4) Uani 1 1 d .
H17 H 1.0932 1.0583 0.7759 0.057 Uiso 1 1 calc R
C18 C 0.8893(2) 0.88569(18) 0.78506(12) 0.0452(4) Uani 1 1 d .
H18 H 0.7974 0.8822 0.7310 0.054 Uiso 1 1 calc R
C19 C 1.4619(3) 1.1634(2) 0.85532(16) 0.0556(4) Uani 1 1 d .
H19A H 1.4621 1.0832 0.7941 0.083 Uiso 1 1 calc R
H19B H 1.5905 1.2259 0.8871 0.083 Uiso 1 1 calc R
H19C H 1.3863 1.2232 0.8366 0.083 Uiso 1 1 calc R
Cl1 Cl 0.20492(5) 0.44993(5) 0.90830(3) 0.05442(17) Uani 1 1 d .
N1 N 0.60849(17) 0.62207(14) 0.89627(9) 0.0377(3) Uani 1 1 d .
H1A H 0.6821 0.5649 0.9064 0.057 Uiso 1 1 calc R
H1B H 0.4862 0.5697 0.8835 0.057 Uiso 1 1 calc R
H1C H 0.6341 0.7039 0.9529 0.057 Uiso 1 1 calc R
O1 O 0.79212(15) 0.41531(12) 0.81696(8) 0.0401(3) Uani 1 1 d .
H1 H 0.8988 0.4200 0.8459 0.060 Uiso 1 1 calc R
O2 O 1.38282(16) 1.10108(13) 0.92695(9) 0.0494(3) Uani 1 1 d .

loop_
_atom_site_aniso_label
_atom_site_aniso_U_11
_atom_site_aniso_U_22
_atom_site_aniso_U_33
_atom_site_aniso_U_23
_atom_site_aniso_U_13
_atom_site_aniso_U_12
C1 0.0499(10) 0.0684(12) 0.0645(12) 0.0140(10) -0.0119(9) 0.0055(9)
C2 0.0346(7) 0.0428(8) 0.0460(8) 0.0126(6) 0.0057(6) 0.0098(6)
C3 0.0328(7) 0.0375(7) 0.0321(7) 0.0125(5) 0.0064(5) 0.0107(5)
C4 0.0303(7) 0.0378(7) 0.0359(7) 0.0126(6) 0.0078(5) 0.0099(5)
C5 0.0327(7) 0.0354(7) 0.0358(7) 0.0128(6) 0.0082(5) 0.0111(5)
C6 0.0395(8) 0.0482(9) 0.0580(9) 0.0175(7) 0.0083(7) 0.0201(7)
C7 0.0329(7) 0.0464(8) 0.0398(7) 0.0102(6) 0.0080(6) 0.0143(6)
C8 0.0571(10) 0.0699(12) 0.0455(9) 0.0209(8) 0.0172(8) 0.0300(9)
C9 0.0691(13) 0.1158(19) 0.0382(9) 0.0189(10) 0.0154(8) 0.0482(13)
C10 0.0909(17) 0.0756(15) 0.0586(12) -0.0094(11) 0.0113(11) 0.0341(13)
C11 0.129(2) 0.0515(12) 0.0814(16) 0.0038(11) 0.0362(15) 0.0291(13)
C12 0.0881(15) 0.0474(10) 0.0587(11) 0.0131(8) 0.0278(10) 0.0224(10)
C13 0.0354(7) 0.0312(7) 0.0353(7) 0.0104(5) 0.0104(5) 0.0100(5)
C14 0.0385(7) 0.0358(7) 0.0425(7) 0.0185(6) 0.0096(6) 0.0087(6)
C15 0.0369(7) 0.0399(8) 0.0419(8) 0.0162(6) 0.0063(6) 0.0091(6)
C16 0.0386(7) 0.0323(7) 0.0396(7) 0.0086(6) 0.0148(6) 0.0061(6)
C17 0.0539(9) 0.0451(8) 0.0468(9) 0.0254(7) 0.0140(7) 0.0071(7)
C18 0.0460(9) 0.0491(9) 0.0408(8) 0.0215(7) 0.0053(6) 0.0089(7)
C19 0.0533(10) 0.0509(10) 0.0682(11) 0.0290(8) 0.0272(9) 0.0073(8)
Cl1 0.0317(2) 0.0808(3) 0.0606(3) 0.0388(2) 0.01071(17) 0.01504(18)
N1 0.0324(6) 0.0418(7) 0.0368(6) 0.0119(5) 0.0110(5) 0.0075(5)
O1 0.0365(5) 0.0512(6) 0.0368(5) 0.0182(4) 0.0071(4) 0.0171(5)
O2 0.0439(6) 0.0459(6) 0.0513(6) 0.0182(5) 0.0122(5) -0.0026(5)

loop_
_atom_type_symbol
_atom_type_description
_atom_type_scat_dispersion_real
_atom_type_scat_dispersion_imag
_atom_type_scat_source
C C 0.0033 0.0016 'International Tables Vol C Tables 4.2.6.8 and 6.1.1.4'
H H 0.0000 0.0000 'International Tables Vol C Tables 4.2.6.8 and 6.1.1.4'
N N 0.0061 0.0033 'International Tables Vol C Tables 4.2.6.8 and 6.1.1.4'
O O 0.0106 0.0060 'International Tables Vol C Tables 4.2.6.8 and 6.1.1.4'
Cl Cl 0.1484 0.1585 'International Tables Vol C Tables 4.2.6.8 and 6.1.1.4'

loop_
_geom_angle_atom_site_label_1
_geom_angle_atom_site_label_2
_geom_angle_atom_site_label_3
_geom_angle
C2 C1 H1D 120.0
C2 C1 H1E 120.0
H1D C1 H1E 120.0
C1 C2 C3 125.20(17)
C1 C2 H2 117.4
C3 C2 H2 117.4
C2 C3 C4 111.83(12)
C2 C3 C5 112.07(12)
C4 C3 C5 112.95(11)
C2 C3 H3 106.5
C4 C3 H3 106.5
C5 C3 H3 106.5
O1 C4 C7 111.98(12)
O1 C4 C3 107.63(11)
C7 C4 C3 111.48(12)
O1 C4 H4 108.6
C7 C4 H4 108.6
C3 C4 H4 108.6
N1 C5 C13 108.29(11)
N1 C5 C6 105.63(12)
C13 C5 C6 111.86(12)
N1 C5 C3 109.50(11)
C13 C5 C3 110.88(11)
C6 C5 C3 110.50(12)
C5 C6 H6A 109.5
C5 C6 H6B 109.5
H6A C6 H6B 109.5
C5 C6 H6C 109.5
H6A C6 H6C 109.5
H6B C6 H6C 109.5
C8 C7 C12 118.53(16)
C8 C7 C4 120.50(15)
C12 C7 C4 120.97(15)
C7 C8 C9 120.39(19)
C7 C8 H8 119.8
C9 C8 H8 119.8
C10 C9 C8 120.0(2)
C10 C9 H9 120.0
C8 C9 H9 120.0
C11 C10 C9 119.88(19)
C11 C10 H10 120.1
C9 C10 H10 120.1
C10 C11 C12 120.7(2)
C10 C11 H11 119.6
C12 C11 H11 119.6
C7 C12 C11 120.4(2)
C7 C12 H12 119.8
C11 C12 H12 119.8
C18 C13 C14 117.46(13)
C18 C13 C5 120.10(13)
C14 C13 C5 122.43(13)
C15 C14 C13 121.17(13)
C15 C14 H14 119.4
C13 C14 H14 119.4
C14 C15 C16 120.24(14)
C14 C15 H15 119.9
C16 C15 H15 119.9
C15 C16 C17 119.94(14)
C15 C16 O2 115.81(14)
C17 C16 O2 124.21(14)
C16 C17 C18 119.33(14)
C16 C17 H17 120.3
C18 C17 H17 120.3
C17 C18 C13 121.84(15)
C17 C18 H18 119.1
C13 C18 H18 119.1
O2 C19 H19A 109.5
O2 C19 H19B 109.5
H19A C19 H19B 109.5
O2 C19 H19C 109.5
H19A C19 H19C 109.5
H19B C19 H19C 109.5
C5 N1 H1A 109.5
C5 N1 H1B 109.5
H1A N1 H1B 109.5
C5 N1 H1C 109.5
H1A N1 H1C 109.5
H1B N1 H1C 109.5
C4 O1 H1 109.5
C16 O2 C19 117.63(13)

loop_
_geom_bond_atom_site_label_1
_geom_bond_atom_site_label_2
_geom_bond_distance
C1 C2 1.298(3)
C1 H1D 0.9300
C1 H1E 0.9300
C2 C3 1.505(2)
C2 H2 0.9300
C3 C4 1.5482(19)
C3 C5 1.565(2)
C3 H3 0.9800
C4 O1 1.4186(17)
C4 C7 1.522(2)
C4 H4 0.9800
C5 N1 1.5095(18)
C5 C13 1.528(2)
C5 C6 1.532(2)
C6 H6A 0.9600
C6 H6B 0.9600
C6 H6C 0.9600
C7 C8 1.379(2)
C7 C12 1.379(3)
C8 C9 1.397(3)
C8 H8 0.9300
C9 C10 1.368(4)
C9 H9 0.9300
C10 C11 1.353(4)
C10 H10 0.9300
C11 C12 1.389(3)
C11 H11 0.9300
C12 H12 0.9300
C13 C18 1.390(2)
C13 C14 1.394(2)
C14 C15 1.379(2)
C14 H14 0.9300
C15 C16 1.380(2)
C15 H15 0.9300
C16 C17 1.381(2)
C16 O2 1.3821(18)
C17 C18 1.386(2)
C17 H17 0.9300
C18 H18 0.9300
C19 O2 1.427(2)
C19 H19A 0.9600
C19 H19B 0.9600
C19 H19C 0.9600
N1 H1A 0.8900
N1 H1B 0.8900
N1 H1C 0.8900
O1 H1 0.8200
